data_4025283
loop_
_publ_author_name
'Tetsuya Tanino'
'Satoshi Ichikawa'
'Motoo Shiro'
'Akira Matsuda'

_publ_section_title
;
 Total Synthesis of (-)-Muraymycin D2 and Its Epimer
;
_journal_name_full 'Journal of Organic Chemistry'
_journal_page_first 1366
_journal_page_last 1377
_journal_paper_doi 10.1021/jo9027193
_journal_volume 75
_journal_year 2010
_chemical_absolute_configuration rmad
_chemical_formula_moiety 'C18 H27 N3 O7 S '
_chemical_formula_sum 'C18 H27 N3 O7 S'
_chemical_formula_weight 429.49
_space_group_IT_number 19
_symmetry_cell_setting orthorhombic
_symmetry_Int_Tables_number 19
_symmetry_space_group_name_Hall 'P 2ac 2ab'
_symmetry_space_group_name_H-M 'P 21 21 21'
_audit_creation_date 2010-01-25
_audit_creation_method 'by CrystalStructure 3.8'
_cell_angle_alpha 90.0000
_cell_angle_beta 90.0000
_cell_angle_gamma 90.0000
_cell_formula_units_Z 4
_cell_length_a 7.8207(6)
_cell_length_b 8.7546(6)
_cell_length_c 31.827(3)
_cell_measurement_reflns_used 10016
_cell_measurement_temperature 93.1
_cell_measurement_theta_max 40.0
_cell_measurement_theta_min 4.2
_cell_volume 2179.1(3)
_computing_cell_refinement 'PROCESS-AUTO (Rigaku, 1998)'
_computing_data_collection 'PROCESS-AUTO (Rigaku, 1998)'
_computing_data_reduction 'CrystalStructure (Rigaku & RAC 2007)'
_computing_molecular_graphics 'ORTEP (Johnson, 1976)'
_computing_publication_material 'CrystalStructure (Rigaku & RAC 2007)'
_computing_structure_refinement 'SHELXL97 (Sheldrick, 1997)'
_computing_structure_solution 'SHELXS97 (Sheldrick, 1997)'
_diffrn_ambient_temperature 93.1
_diffrn_detector_area_resol_mean 10.00
_diffrn_measured_fraction_theta_full 0.993
_diffrn_measured_fraction_theta_max 0.993
_diffrn_measurement_device_type 'Rigaku RAXIS-RAPID'
_diffrn_measurement_method \w
_diffrn_radiation_type 'Cu K\a'
_diffrn_radiation_wavelength 1.54187
_diffrn_reflns_av_R_equivalents 0.119
_diffrn_reflns_limit_h_max 6
_diffrn_reflns_limit_h_min -6
_diffrn_reflns_limit_k_max 6
_diffrn_reflns_limit_k_min -7
_diffrn_reflns_limit_l_max 26
_diffrn_reflns_limit_l_min -26
_diffrn_reflns_number 14551
_diffrn_reflns_theta_full 39.96
_diffrn_reflns_theta_max 39.96
_exptl_absorpt_coefficient_mu 1.700
_exptl_absorpt_correction_T_max 0.950
_exptl_absorpt_correction_T_min 0.828
_exptl_absorpt_correction_type multi-scan
_exptl_absorpt_process_details
;
    Higashi, T. (1995). Program for Absorption Correction.
    Rigaku Corporation, Tokyo, Japan.
;
_exptl_crystal_colour colorless
_exptl_crystal_density_diffrn 1.309
_exptl_crystal_density_method 'not measured'
_exptl_crystal_description platelet
_exptl_crystal_F_000 912.00
_exptl_crystal_size_max 0.20
_exptl_crystal_size_mid 0.09
_exptl_crystal_size_min 0.03
_refine_diff_density_max 0.31
_refine_diff_density_min -0.32
_refine_ls_abs_structure_details 'Flack, H. D. (1983), Acta Cryst. A39, 876-881.  503 Friedel Pairs'
_refine_ls_abs_structure_Flack 0.05(9)
_refine_ls_extinction_method none
_refine_ls_goodness_of_fit_ref 1.378
_refine_ls_hydrogen_treatment constr
_refine_ls_number_parameters 111
_refine_ls_number_reflns 1309
_refine_ls_R_factor_gt 0.0890
_refine_ls_shift/su_max 0.0360
_refine_ls_structure_factor_coef Fsqd
_refine_ls_weighting_details 'w = 1/[\s^2^(Fo^2^)+(0.0565P)^2^+6.8071P] where P=(Fo^2^+2Fc^2^)/3'
_refine_ls_weighting_scheme calc
_refine_ls_wR_factor_ref 0.2192
_reflns_number_gt 1108
_reflns_number_total 1309
_reflns_threshold_expression F^2^>2.0\s(F^2^)
_cod_data_source_file jo9027193_si_002.cif
_cod_data_source_block '_11b'
_cod_original_formula_sum 'C18 H27 N3 O7 S '
_cod_database_code 4025283
_verf_thetm01_alert_3_a
;
PROBLEM: The value of sine(theta_max)/wavelength is less than 0.550
         Calculated sin(theta_max)/wavelength =    0.4165
RESPONSE: Low-resolution reflection data used, see _publ_section_
          exptl_refinement
;
_verf_plat201_alert_2_a
;
PROBLEM: Isotropic non-H Atoms in Main Residue(s) .......         28      
RESPONSE: For improvement of nref/npara ratio, see  _publ_section_
          exptl_refinement
;

loop_
_symmetry_equiv_pos_site_id
_symmetry_equiv_pos_as_xyz
1 +X,+Y,+Z
2 1/2+X,1/2-Y,-Z
3 -X,1/2+Y,1/2-Z
4 1/2-X,-Y,1/2+Z

loop_
_atom_site_label
_atom_site_type_symbol
_atom_site_fract_x
_atom_site_fract_y
_atom_site_fract_z
_atom_site_U_iso_or_equiv
_atom_site_adp_type
_atom_site_occupancy
_atom_site_symmetry_multiplicity
_atom_site_calc_flag
_atom_site_refinement_flags
_atom_site_disorder_assembly
_atom_site_disorder_group
S1 S 1.0822(5) 0.3684(4) 0.20777(12) 0.0765(13) Uani 1.00 1 d . . .
O1 O 0.9981(11) 0.4546(9) 0.1697(2) 0.072(2) Uiso 1.00 1 d . . .
O2 O 1.1777(13) 0.2474(11) 0.1898(2) 0.084(3) Uiso 1.00 1 d . . .
O3 O 1.1652(11) 0.4760(11) 0.2331(2) 0.079(2) Uiso 1.00 1 d . . .
O4 O 0.4709(11) 0.5779(11) 0.1463(2) 0.084(2) Uiso 1.00 1 d . . .
O5 O 0.4746(13) 0.3356(10) 0.1230(2) 0.089(3) Uiso 1.00 1 d . . .
O6 O 0.2419(12) 0.5843(11) 0.3262(2) 0.085(2) Uiso 1.00 1 d . . .
O7 O 0.2241(12) 0.3818(10) 0.3723(2) 0.082(2) Uiso 1.00 1 d . . .
N1 N 0.9224(14) 0.2976(12) 0.2336(2) 0.070(3) Uiso 1.00 1 d . . .
N2 N 0.6278(13) 0.3945(12) 0.1787(3) 0.070(3) Uiso 1.00 1 d . . .
N3 N 0.4248(14) 0.3863(12) 0.3226(2) 0.072(3) Uiso 1.00 1 d . . .
C1 C 0.7267(18) 0.4943(16) 0.2065(4) 0.076(4) Uiso 1.00 1 d . . .
C2 C 0.7883(16) 0.4140(14) 0.2456(3) 0.064(3) Uiso 1.00 1 d . . .
C3 C 0.8717(17) 0.5670(16) 0.1828(3) 0.077(4) Uiso 1.00 1 d . . .
C4 C 0.5197(19) 0.4452(18) 0.1496(4) 0.080(4) Uiso 1.00 1 d . . .
C5 C 0.3486(19) 0.3724(16) 0.0914(4) 0.084(4) Uiso 1.00 1 d . . .
C6 C 0.3470(13) 0.2384(9) 0.0603(2) 0.080(4) Uiso 1.00 1 d G . .
C7 C 0.4216(12) 0.0978(11) 0.0690(2) 0.096(4) Uiso 1.00 1 d G . .
C8 C 0.4142(12) -0.0193(9) 0.0396(3) 0.098(4) Uiso 1.00 1 d G . .
C9 C 0.3321(13) 0.0043(10) 0.0014(2) 0.106(5) Uiso 1.00 1 d G . .
C10 C 0.2575(13) 0.1448(11) -0.0074(2) 0.097(5) Uiso 1.00 1 d G . .
C11 C 0.2650(13) 0.2619(9) 0.0221(3) 0.093(5) Uiso 1.00 1 d G . .
C12 C 0.6503(17) 0.3374(16) 0.2715(3) 0.077(4) Uiso 1.00 1 d . . .
C13 C 0.5268(16) 0.4537(14) 0.2897(3) 0.070(4) Uiso 1.00 1 d . . .
C14 C 0.2897(19) 0.4566(17) 0.3412(4) 0.073(4) Uiso 1.00 1 d . . .
C15 C 0.0617(19) 0.4315(16) 0.3936(3) 0.077(4) Uiso 1.00 1 d . . .
C16 C 0.088(2) 0.5981(16) 0.4103(4) 0.101(5) Uiso 1.00 1 d . . .
C17 C -0.0825(18) 0.4169(16) 0.3628(4) 0.086(4) Uiso 1.00 1 d . . .
C18 C 0.055(2) 0.3287(18) 0.4299(4) 0.105(5) Uiso 1.00 1 d . . .
H1 H 0.6488 0.5784 0.2158 0.091 Uiso 1.00 1 c R . .
H1N H 0.9143 0.2001 0.2400 0.084 Uiso 1.00 1 c R . .
H2 H 0.8448 0.4921 0.2638 0.077 Uiso 1.00 1 c R . .
H2N H 0.6407 0.2951 0.1814 0.084 Uiso 1.00 1 c R . .
H3A H 0.8259 0.6198 0.1577 0.092 Uiso 1.00 1 c R . .
H3B H 0.9274 0.6444 0.2009 0.092 Uiso 1.00 1 c R . .
H3N H 0.4517 0.2938 0.3311 0.087 Uiso 1.00 1 c R . .
H5A H 0.3793 0.4685 0.0769 0.101 Uiso 1.00 1 c R . .
H5B H 0.2345 0.3851 0.1045 0.101 Uiso 1.00 1 c R . .
H7 H 0.4777 0.0817 0.0951 0.116 Uiso 1.00 1 c R . .
H8 H 0.4651 -0.1153 0.0456 0.117 Uiso 1.00 1 c R . .
H9 H 0.3270 -0.0757 -0.0187 0.128 Uiso 1.00 1 c R . .
H10 H 0.2015 0.1609 -0.0335 0.116 Uiso 1.00 1 c R . .
H11 H 0.2140 0.3579 0.0161 0.112 Uiso 1.00 1 c R . .
H12A H 0.5866 0.2645 0.2536 0.092 Uiso 1.00 1 c R . .
H12B H 0.7040 0.2791 0.2946 0.092 Uiso 1.00 1 c R . .
H13A H 0.5918 0.5414 0.3011 0.084 Uiso 1.00 1 c R . .
H13B H 0.4510 0.4923 0.2671 0.084 Uiso 1.00 1 c R . .
H16A H 0.2013 0.6068 0.4232 0.121 Uiso 1.00 1 c R . .
H16B H 0.0000 0.6213 0.4313 0.121 Uiso 1.00 1 c R . .
H16C H 0.0788 0.6703 0.3869 0.121 Uiso 1.00 1 c R . .
H17A H -0.0686 0.4929 0.3405 0.104 Uiso 1.00 1 c R . .
H17B H -0.1914 0.4342 0.3773 0.104 Uiso 1.00 1 c R . .
H17C H -0.0818 0.3142 0.3506 0.104 Uiso 1.00 1 c R . .
H18A H 0.0220 0.2262 0.4205 0.126 Uiso 1.00 1 c R . .
H18B H -0.0292 0.3667 0.4501 0.126 Uiso 1.00 1 c R . .
H18C H 0.1678 0.3243 0.4432 0.126 Uiso 1.00 1 c R . .

loop_
_atom_site_aniso_label
_atom_site_aniso_U_11
_atom_site_aniso_U_22
_atom_site_aniso_U_33
_atom_site_aniso_U_12
_atom_site_aniso_U_13
_atom_site_aniso_U_23
S1 0.062(2) 0.063(2) 0.104(2) -0.002(2) 0.001(2) -0.008(2)

loop_
_atom_type_symbol
_atom_type_description
_atom_type_scat_dispersion_real
_atom_type_scat_dispersion_imag
_atom_type_scat_source
C C 0.018 0.009
;
International Tables for Crystallography
(1992, Vol. C, Tables 4.2.6.8 and 6.1.1.4)
;
H H 0.000 0.000
;
International Tables for Crystallography
(1992, Vol. C, Table 6.1.1.4)
;
N N 0.031 0.018
;
International Tables for Crystallography
(1992, Vol. C, Tables 4.2.6.8 and 6.1.1.4)
;
O O 0.049 0.032
;
International Tables for Crystallography
(1992, Vol. C, Tables 4.2.6.8 and 6.1.1.4)
;
S S 0.333 0.557
;
International Tables for Crystallography
(1992, Vol. C, Tables 4.2.6.8 and 6.1.1.4)
;

loop_
_geom_angle_atom_site_label_1
_geom_angle_atom_site_label_2
_geom_angle_atom_site_label_3
_geom_angle
_geom_angle_publ_flag
_geom_angle_site_symmetry_1
_geom_angle_site_symmetry_2
_geom_angle_site_symmetry_3
O1 S1 O2 105.6(5) yes . . .
O1 S1 O3 108.4(5) yes . . .
O1 S1 N1 104.6(5) yes . . .
O2 S1 O3 119.4(6) yes . . .
O2 S1 N1 109.0(5) yes . . .
O3 S1 N1 108.9(5) yes . . .
S1 O1 C3 112.8(7) yes . . .
C4 O5 C5 117.6(11) yes . . .
C14 O7 C15 122.3(10) yes . . .
S1 N1 C2 113.9(8) yes . . .
C1 N2 C4 123.9(11) yes . . .
C13 N3 C14 124.2(11) yes . . .
N2 C1 C2 112.9(11) yes . . .
N2 C1 C3 110.3(10) yes . . .
C2 C1 C3 111.7(11) yes . . .
N1 C2 C1 109.2(9) yes . . .
N1 C2 C12 109.5(10) yes . . .
C1 C2 C12 115.3(11) yes . . .
O1 C3 C1 111.7(10) yes . . .
O4 C4 O5 123.2(12) yes . . .
O4 C4 N2 124.9(13) yes . . .
O5 C4 N2 111.9(12) yes . . .
O5 C5 C6 106.5(10) yes . . .
C5 C6 C7 122.9(8) yes . . .
C5 C6 C11 117.1(8) yes . . .
C7 C6 C11 120.0 yes . . .
C6 C7 C8 120.0 yes . . .
C7 C8 C9 120.0 yes . . .
C8 C9 C10 120.0 yes . . .
C9 C10 C11 120.0 yes . . .
C6 C11 C10 120.0 yes . . .
C2 C12 C13 111.3(11) yes . . .
N3 C13 C12 110.8(10) yes . . .
O6 C14 O7 128.0(13) yes . . .
O6 C14 N3 117.5(12) yes . . .
O7 C14 N3 114.5(12) yes . . .
O7 C15 C16 108.2(11) yes . . .
O7 C15 C17 108.4(9) yes . . .
O7 C15 C18 102.0(11) yes . . .
C16 C15 C17 113.5(12) yes . . .
C16 C15 C18 108.0(10) yes . . .
C17 C15 C18 115.8(12) yes . . .

loop_
_geom_bond_atom_site_label_1
_geom_bond_atom_site_label_2
_geom_bond_distance
_geom_bond_publ_flag
_geom_bond_site_symmetry_1
_geom_bond_site_symmetry_2
S1 O1 1.572(8) yes . .
S1 O2 1.417(10) yes . .
S1 O3 1.400(9) yes . .
S1 N1 1.619(11) yes . .
O1 C3 1.456(16) yes . .
O4 C4 1.227(18) yes . .
O5 C4 1.327(17) yes . .
O5 C5 1.443(17) yes . .
O6 C14 1.272(17) yes . .
O7 C14 1.293(16) yes . .
O7 C15 1.503(17) yes . .
N1 C2 1.511(17) yes . .
N2 C1 1.465(17) yes . .
N2 C4 1.330(17) yes . .
N3 C13 1.443(16) yes . .
N3 C14 1.359(18) yes . .
C1 C2 1.506(18) yes . .
C1 C3 1.504(19) yes . .
C2 C12 1.515(18) yes . .
C5 C6 1.536(16) yes . .
C6 C7 1.390 yes . .
C6 C11 1.390 yes . .
C7 C8 1.390 yes . .
C8 C9 1.390 yes . .
C9 C10 1.390 yes . .
C10 C11 1.390 yes . .
C12 C13 1.518(18) yes . .
C15 C16 1.566(19) yes . .
C15 C17 1.500(19) yes . .
C15 C18 1.464(19) yes . .

loop_
_cod_related_entry_id
_cod_related_entry_database
_cod_related_entry_code
1 ChemSpider 30659156
